data_4108877
loop_
_publ_author_name
'Thibault Cantat'
'Christopher R. Graves'
'Kimberly C. Jantunen'
'Carol J. Burns'
'Brian L. Scott'
'Eric J. Schelter'
'David E. Morris'
'P. Jeffrey Hay'
'Jaqueline L. Kiplinger'

_publ_section_title
;
 Evidence for the Involvement of 5f Orbitals in the Bonding and Reactivity
 of Organometallic Actinide Compounds: Thorium(IV) and Uranium(IV)
 Bis(hydrazonato) Complexes
;
_journal_name_full 'Journal of the American Chemical Society'
_journal_page_first 17537
_journal_page_last 17551
_journal_paper_doi 10.1021/ja8067287
_journal_volume 130
_journal_year 2008
_chemical_formula_sum 'C51 H63 N4 Th'
_chemical_formula_weight 964.09
_chemical_name_systematic
; 
 ? 
;
_space_group_IT_number 13
_symmetry_cell_setting monoclinic
_symmetry_space_group_name_Hall '-P 2yc'
_symmetry_space_group_name_H-M 'P 1 2/c 1'
_atom_sites_solution_hydrogens geom
_atom_sites_solution_primary direct
_atom_sites_solution_secondary difmap
_audit_creation_method SHELXL-97
_cell_angle_alpha 90.00
_cell_angle_beta 101.422(4)
_cell_angle_gamma 90.00
_cell_formula_units_Z 4
_cell_length_a 17.104(5)
_cell_length_b 19.452(5)
_cell_length_c 13.778(4)
_cell_measurement_temperature 203(2)
_cell_volume 4493(2)
_computing_cell_refinement 'SAINT 4.05 (Bruker, 1996)'
_computing_data_collection 'SMART 4.210 (Bruker, 1996)'
_computing_data_reduction 'SAINT 4.05 (Bruker, 1996)'
_computing_molecular_graphics 'SHELXTL 6.10 (Bruker, 2001)'
_computing_publication_material 'SHELXTL 6.10 (Bruker, 2001)'
_computing_structure_refinement 'SHELXL-97 (Sheldrick, 1997)'
_computing_structure_solution 'SHELXS-97 (Sheldrick, 1997)'
_diffrn_ambient_temperature 203(2)
_diffrn_measured_fraction_theta_full 0.999
_diffrn_measured_fraction_theta_max 0.996
_diffrn_measurement_device_type 'Bruker SMART 1k CCD'
_diffrn_measurement_method '\f scans'
_diffrn_radiation_monochromator graphite
_diffrn_radiation_source 'fine-focus sealed tube'
_diffrn_radiation_type MoK\a
_diffrn_radiation_wavelength 0.71073
_diffrn_reflns_av_R_equivalents 0.0340
_diffrn_reflns_av_sigmaI/netI 0.0275
_diffrn_reflns_limit_h_max 20
_diffrn_reflns_limit_h_min -20
_diffrn_reflns_limit_k_max 23
_diffrn_reflns_limit_k_min -21
_diffrn_reflns_limit_l_max 16
_diffrn_reflns_limit_l_min -16
_diffrn_reflns_number 27647
_diffrn_reflns_theta_full 25.00
_diffrn_reflns_theta_max 25.07
_diffrn_reflns_theta_min 1.21
_diffrn_standards_decay_% 0
_diffrn_standards_interval_count 0
_diffrn_standards_interval_time 0
_diffrn_standards_number 0
_exptl_absorpt_coefficient_mu 3.356
_exptl_absorpt_correction_T_max 0.6888
_exptl_absorpt_correction_T_min 0.4131
_exptl_absorpt_correction_type multi-scan
_exptl_absorpt_process_details 'SADABS 2.03 (Sheldrick, 2001)'
_exptl_crystal_colour colorless
_exptl_crystal_density_diffrn 1.425
_exptl_crystal_description 'rectangular block'
_exptl_crystal_F_000 1948
_exptl_crystal_size_max 0.32
_exptl_crystal_size_mid 0.26
_exptl_crystal_size_min 0.12
_refine_diff_density_max 2.228
_refine_diff_density_min -1.575
_refine_diff_density_rms 0.111
_refine_ls_extinction_method none
_refine_ls_goodness_of_fit_ref 1.262
_refine_ls_hydrogen_treatment constr
_refine_ls_matrix_type full
_refine_ls_number_parameters 503
_refine_ls_number_reflns 7958
_refine_ls_number_restraints 2
_refine_ls_restrained_S_all 1.265
_refine_ls_R_factor_all 0.0461
_refine_ls_R_factor_gt 0.0357
_refine_ls_shift/su_max 0.001
_refine_ls_shift/su_mean 0.000
_refine_ls_structure_factor_coef Fsqd
_refine_ls_weighting_details 'calc w=1/[\s^2^(Fo^2^)+(0.0531P)^2^+0.0000P] where P=(Fo^2^+2Fc^2^)/3'
_refine_ls_weighting_scheme calc
_refine_ls_wR_factor_gt 0.0907
_refine_ls_wR_factor_ref 0.0946
_reflns_number_gt 6714
_reflns_number_total 7958
_reflns_threshold_expression >2sigma(I)
_cod_data_source_file ja8067287_si_002_4.cif
_cod_data_source_block ccd782a
_cod_original_sg_symbol_H-M 'P 2/c'
_cod_database_code 4108877

loop_
_symmetry_equiv_pos_as_xyz
'x, y, z'
'-x, y, -z+1/2'
'-x, -y, -z'
'x, -y, z-1/2'

loop_
_atom_site_label
_atom_site_type_symbol
_atom_site_fract_x
_atom_site_fract_y
_atom_site_fract_z
_atom_site_U_iso_or_equiv
_atom_site_adp_type
_atom_site_occupancy
_atom_site_symmetry_multiplicity
_atom_site_calc_flag
_atom_site_refinement_flags
Th1 Th 0.297661(9) 0.195531(9) 0.928338(11) 0.02879(8) Uani 1 1 d .
N1 N 0.2204(2) 0.2731(2) 0.8206(3) 0.0360(9) Uani 1 1 d .
N2 N 0.2647(2) 0.3202(2) 0.8786(3) 0.0348(9) Uani 1 1 d .
N3 N 0.3282(2) 0.2217(2) 1.0981(3) 0.0413(10) Uani 1 1 d .
N4 N 0.2520(2) 0.2430(2) 1.0807(3) 0.0338(9) Uani 1 1 d .
C1 C 0.4664(3) 0.1772(3) 0.9587(4) 0.0413(12) Uani 1 1 d .
C2 C 0.4537(3) 0.2461(3) 0.9282(4) 0.0429(12) Uani 1 1 d .
C3 C 0.4156(3) 0.2453(3) 0.8277(4) 0.0404(12) Uani 1 1 d .
C4 C 0.4041(3) 0.1762(3) 0.7963(4) 0.0388(12) Uani 1 1 d .
C5 C 0.4387(3) 0.1340(3) 0.8778(4) 0.0378(11) Uani 1 1 d .
C6 C 0.5156(3) 0.1517(4) 1.0555(4) 0.0612(17) Uani 1 1 d .
H6A H 0.5324 0.1901 1.0984 0.092 Uiso 1 1 calc R
H6B H 0.5617 0.1278 1.0429 0.092 Uiso 1 1 calc R
H6C H 0.4841 0.1210 1.0866 0.092 Uiso 1 1 calc R
C7 C 0.4861(3) 0.3076(3) 0.9883(5) 0.0596(17) Uani 1 1 d .
H7A H 0.4765 0.3029 1.0543 0.089 Uiso 1 1 calc R
H7B H 0.4600 0.3483 0.9584 0.089 Uiso 1 1 calc R
H7C H 0.5424 0.3111 0.9906 0.089 Uiso 1 1 calc R
C8 C 0.3968(4) 0.3054(3) 0.7589(5) 0.0534(16) Uani 1 1 d .
H8A H 0.3414 0.3042 0.7277 0.080 Uiso 1 1 calc R
H8B H 0.4290 0.3032 0.7093 0.080 Uiso 1 1 calc R
H8C H 0.4079 0.3473 0.7958 0.080 Uiso 1 1 calc R
C9 C 0.3726(3) 0.1546(3) 0.6920(4) 0.0490(14) Uani 1 1 d .
H9A H 0.3720 0.1053 0.6881 0.074 Uiso 1 1 calc R
H9B H 0.4061 0.1727 0.6499 0.074 Uiso 1 1 calc R
H9C H 0.3194 0.1718 0.6709 0.074 Uiso 1 1 calc R
C10 C 0.4597(3) 0.0591(3) 0.8753(4) 0.0498(14) Uani 1 1 d .
H10A H 0.4379 0.0406 0.8110 0.075 Uiso 1 1 calc R
H10B H 0.4379 0.0348 0.9245 0.075 Uiso 1 1 calc R
H10C H 0.5166 0.0539 0.8888 0.075 Uiso 1 1 calc R
C11 C 0.1932(3) 0.1006(2) 0.9910(4) 0.0371(11) Uani 1 1 d .
C12 C 0.1494(3) 0.1263(3) 0.9006(4) 0.0372(11) Uani 1 1 d .
C13 C 0.1837(3) 0.1009(3) 0.8240(4) 0.0409(12) Uani 1 1 d .
C14 C 0.2470(3) 0.0571(3) 0.8651(4) 0.0377(11) Uani 1 1 d .
C15 C 0.2545(3) 0.0580(3) 0.9688(4) 0.0381(11) Uani 1 1 d .
C16 C 0.1710(4) 0.1043(3) 1.0900(4) 0.0496(14) Uani 1 1 d .
H16A H 0.2181 0.1114 1.1399 0.074 Uiso 1 1 calc R
H16B H 0.1459 0.0621 1.1029 0.074 Uiso 1 1 calc R
H16C H 0.1347 0.1418 1.0910 0.074 Uiso 1 1 calc R
C17 C 0.0720(3) 0.1668(3) 0.8890(5) 0.0533(14) Uani 1 1 d .
H17A H 0.0692 0.1994 0.8361 0.080 Uiso 1 1 calc R
H17B H 0.0705 0.1908 0.9495 0.080 Uiso 1 1 calc R
H17C H 0.0276 0.1358 0.8742 0.080 Uiso 1 1 calc R
C18 C 0.1505(3) 0.1069(3) 0.7141(4) 0.0545(15) Uani 1 1 d .
H18A H 0.1874 0.1317 0.6831 0.082 Uiso 1 1 calc R
H18B H 0.1005 0.1310 0.7037 0.082 Uiso 1 1 calc R
H18C H 0.1423 0.0618 0.6856 0.082 Uiso 1 1 calc R
C19 C 0.2819(4) 0.0044(3) 0.8069(5) 0.0553(15) Uani 1 1 d .
H19A H 0.3028 0.0267 0.7554 0.083 Uiso 1 1 calc R
H19B H 0.2412 -0.0277 0.7782 0.083 Uiso 1 1 calc R
H19C H 0.3241 -0.0196 0.8500 0.083 Uiso 1 1 calc R
C20 C 0.3098(3) 0.0159(3) 1.0418(4) 0.0541(14) Uani 1 1 d .
H20A H 0.3392 0.0452 1.0922 0.081 Uiso 1 1 calc R
H20B H 0.3462 -0.0080 1.0089 0.081 Uiso 1 1 calc R
H20C H 0.2798 -0.0169 1.0716 0.081 Uiso 1 1 calc R
C21 C 0.1549(4) 0.2927(3) 0.7399(5) 0.0524(15) Uani 1 1 d .
H21A H 0.1234 0.2528 0.7173 0.079 Uiso 1 1 calc R
H21B H 0.1763 0.3115 0.6863 0.079 Uiso 1 1 calc R
H21C H 0.1221 0.3265 0.7632 0.079 Uiso 1 1 calc R
C22 C 0.2641(3) 0.3863(3) 0.8747(4) 0.0390(12) Uani 1 1 d .
C23 C 0.2148(3) 0.4307(3) 0.7973(4) 0.0483(13) Uani 1 1 d .
C24 C 0.1544(4) 0.4698(3) 0.8213(6) 0.0669(18) Uani 1 1 d .
H24 H 0.1439 0.4672 0.8849 0.080 Uiso 1 1 calc R
C25 C 0.1094(4) 0.5125(4) 0.7534(8) 0.092(3) Uani 1 1 d .
H25 H 0.0694 0.5391 0.7714 0.110 Uiso 1 1 calc R
C26 C 0.1234(5) 0.5162(4) 0.6577(8) 0.097(3) Uani 1 1 d .
H26 H 0.0916 0.5438 0.6105 0.117 Uiso 1 1 calc R
C27 C 0.1842(5) 0.4790(4) 0.6337(6) 0.083(2) Uani 1 1 d .
H27 H 0.1946 0.4816 0.5700 0.100 Uiso 1 1 calc R
C28 C 0.2306(4) 0.4372(3) 0.7036(5) 0.0633(17) Uani 1 1 d .
H28 H 0.2731 0.4131 0.6870 0.076 Uiso 1 1 calc R
C29 C 0.3169(3) 0.4245(3) 0.9553(5) 0.0462(13) Uani 1 1 d .
C30 C 0.3317(3) 0.4011(3) 1.0534(4) 0.0549(15) Uani 1 1 d .
H30 H 0.3079 0.3606 1.0690 0.066 Uiso 1 1 calc R
C31 C 0.3813(4) 0.4375(4) 1.1278(5) 0.0692(19) Uani 1 1 d .
H31 H 0.3909 0.4213 1.1926 0.083 Uiso 1 1 calc R
C32 C 0.4157(4) 0.4968(4) 1.1054(7) 0.091(3) Uani 1 1 d .
H32 H 0.4491 0.5211 1.1552 0.110 Uiso 1 1 calc R
C33 C 0.4017(5) 0.5210(4) 1.0105(8) 0.101(3) Uani 1 1 d .
H33 H 0.4251 0.5619 0.9959 0.121 Uiso 1 1 calc R
C34 C 0.3522(4) 0.4845(4) 0.9356(6) 0.080(2) Uani 1 1 d .
H34 H 0.3430 0.5012 0.8711 0.096 Uiso 1 1 calc R
C35 C 0.3813(3) 0.2321(4) 1.1932(4) 0.073(2) Uani 1 1 d .
H35A H 0.4357 0.2273 1.1856 0.109 Uiso 1 1 calc R
H35B H 0.3700 0.1986 1.2396 0.109 Uiso 1 1 calc R
H35C H 0.3734 0.2774 1.2173 0.109 Uiso 1 1 calc R
C36 C 0.2098(3) 0.2685(3) 1.1402(4) 0.0372(11) Uani 1 1 d .
C37 C 0.2319(3) 0.2744(3) 1.2510(4) 0.0416(12) Uani 1 1 d .
C38 C 0.2435(5) 0.2169(4) 1.3112(5) 0.0668(18) Uani 1 1 d .
H38 H 0.2406 0.1732 1.2833 0.080 Uiso 1 1 calc R
C39 C 0.2596(5) 0.2246(4) 1.4129(5) 0.080(2) Uani 1 1 d .
H39 H 0.2679 0.1857 1.4529 0.096 Uiso 1 1 calc R
C40 C 0.2633(4) 0.2872(4) 1.4554(5) 0.073(2) Uani 1 1 d .
H40 H 0.2746 0.2915 1.5240 0.087 Uiso 1 1 calc R
C41 C 0.2506(5) 0.3433(4) 1.3972(5) 0.076(2) Uani 1 1 d .
H41 H 0.2525 0.3867 1.4260 0.091 Uiso 1 1 calc R
C42 C 0.2348(4) 0.3374(3) 1.2958(4) 0.0592(16) Uani 1 1 d .
H42 H 0.2259 0.3768 1.2570 0.071 Uiso 1 1 calc R
C43 C 0.1287(3) 0.2936(3) 1.0942(4) 0.0367(11) Uani 1 1 d .
C44 C 0.0652(3) 0.2850(3) 1.1419(4) 0.0495(14) Uani 1 1 d .
H44 H 0.0736 0.2635 1.2034 0.059 Uiso 1 1 calc R
C45 C -0.0099(4) 0.3076(4) 1.0997(6) 0.0671(19) Uani 1 1 d .
H45 H -0.0514 0.3008 1.1331 0.080 Uiso 1 1 calc R
C46 C -0.0251(3) 0.3398(3) 1.0104(4) 0.0551(15) Uani 1 1 d .
H46 H -0.0762 0.3547 0.9825 0.066 Uiso 1 1 calc R
C47 C 0.0377(3) 0.3495(3) 0.9626(4) 0.0498(14) Uani 1 1 d .
H47 H 0.0290 0.3719 0.9017 0.060 Uiso 1 1 calc R
C48 C 0.1129(3) 0.3265(3) 1.0035(4) 0.0455(13) Uani 1 1 d .
H48 H 0.1541 0.3332 0.9695 0.055 Uiso 1 1 calc R
C49 C -0.0999(8) -0.0831(7) 0.5520(10) 0.161(5) Uiso 1 1 d D
H49A H -0.1562 -0.0787 0.5493 0.242 Uiso 1 1 calc R
H49B H -0.0905 -0.1186 0.5073 0.242 Uiso 1 1 calc R
H49C H -0.0792 -0.0403 0.5331 0.242 Uiso 1 1 calc R
C50 C -0.0217(10) -0.0464(8) 0.6952(9) 0.193(6) Uiso 1 1 d D
H50A H -0.0601 -0.0091 0.6876 0.231 Uiso 1 1 calc R
H50B H 0.0176 -0.0342 0.6562 0.231 Uiso 1 1 calc R
C51 C -0.0597(12) -0.1010(10) 0.6533(13) 0.259(9) Uiso 1 1 d D
H51A H -0.0987 -0.1161 0.6911 0.311 Uiso 1 1 calc R
H51B H -0.0222 -0.1382 0.6516 0.311 Uiso 1 1 calc R

loop_
_atom_site_aniso_label
_atom_site_aniso_U_11
_atom_site_aniso_U_22
_atom_site_aniso_U_33
_atom_site_aniso_U_23
_atom_site_aniso_U_13
_atom_site_aniso_U_12
Th1 0.02420(10) 0.03883(12) 0.02316(11) 0.00127(7) 0.00422(7) -0.00108(7)
N1 0.033(2) 0.043(2) 0.032(2) 0.0025(19) 0.0055(17) -0.0041(18)
N2 0.0270(19) 0.047(3) 0.032(2) 0.0043(18) 0.0095(17) -0.0011(17)
N3 0.033(2) 0.059(3) 0.030(2) 0.002(2) 0.0009(17) 0.009(2)
N4 0.033(2) 0.039(2) 0.028(2) 0.0037(17) 0.0038(16) -0.0026(17)
C1 0.027(2) 0.065(4) 0.033(3) -0.002(2) 0.005(2) 0.001(2)
C2 0.022(2) 0.057(3) 0.051(3) -0.004(3) 0.013(2) -0.001(2)
C3 0.029(2) 0.053(3) 0.044(3) 0.008(2) 0.018(2) 0.003(2)
C4 0.031(2) 0.056(3) 0.032(3) -0.001(2) 0.011(2) 0.003(2)
C5 0.026(2) 0.048(3) 0.042(3) 0.004(2) 0.012(2) 0.003(2)
C6 0.038(3) 0.093(5) 0.048(4) 0.001(3) -0.003(3) 0.014(3)
C7 0.039(3) 0.066(4) 0.075(5) -0.016(3) 0.013(3) -0.011(3)
C8 0.045(3) 0.063(4) 0.060(4) 0.014(3) 0.027(3) 0.003(3)
C9 0.040(3) 0.072(4) 0.037(3) -0.001(3) 0.013(2) 0.002(3)
C10 0.046(3) 0.051(3) 0.056(4) -0.001(3) 0.020(3) 0.010(3)
C11 0.037(3) 0.039(3) 0.037(3) 0.000(2) 0.012(2) -0.010(2)
C12 0.031(2) 0.039(3) 0.041(3) 0.000(2) 0.008(2) -0.009(2)
C13 0.037(3) 0.046(3) 0.037(3) -0.001(2) 0.000(2) -0.013(2)
C14 0.041(3) 0.037(3) 0.037(3) -0.005(2) 0.011(2) -0.007(2)
C15 0.039(3) 0.039(3) 0.037(3) 0.006(2) 0.008(2) -0.007(2)
C16 0.067(4) 0.044(3) 0.043(3) 0.002(2) 0.026(3) -0.007(3)
C17 0.030(3) 0.064(4) 0.063(4) 0.001(3) 0.003(3) -0.001(3)
C18 0.050(3) 0.069(4) 0.040(3) -0.004(3) -0.004(2) -0.011(3)
C19 0.056(3) 0.056(4) 0.057(4) -0.015(3) 0.019(3) -0.005(3)
C20 0.059(4) 0.054(4) 0.050(4) 0.011(3) 0.013(3) 0.005(3)
C21 0.055(4) 0.051(3) 0.044(3) 0.009(3) -0.010(3) -0.004(3)
C22 0.040(3) 0.033(3) 0.046(3) 0.010(2) 0.014(2) 0.001(2)
C23 0.041(3) 0.048(3) 0.056(4) 0.012(3) 0.009(3) -0.002(2)
C24 0.053(4) 0.064(4) 0.085(5) 0.014(4) 0.017(3) 0.008(3)
C25 0.054(4) 0.067(5) 0.146(8) 0.029(5) -0.003(5) 0.021(4)
C26 0.084(6) 0.065(5) 0.123(8) 0.040(5) -0.030(5) 0.004(4)
C27 0.107(6) 0.070(5) 0.066(5) 0.034(4) 0.000(4) -0.014(5)
C28 0.063(4) 0.061(4) 0.066(4) 0.021(3) 0.013(3) 0.000(3)
C29 0.037(3) 0.038(3) 0.064(4) -0.002(3) 0.011(2) 0.002(2)
C30 0.052(3) 0.057(4) 0.056(4) -0.012(3) 0.012(3) -0.005(3)
C31 0.058(4) 0.079(5) 0.067(4) -0.027(4) 0.004(3) -0.009(3)
C32 0.066(5) 0.073(5) 0.122(7) -0.033(5) -0.013(5) -0.018(4)
C33 0.086(6) 0.064(5) 0.136(8) 0.003(5) -0.017(5) -0.028(4)
C34 0.062(4) 0.071(5) 0.096(6) 0.014(4) -0.007(4) -0.030(4)
C35 0.042(3) 0.132(6) 0.038(3) -0.020(4) -0.006(3) 0.019(4)
C36 0.039(3) 0.044(3) 0.028(3) -0.003(2) 0.007(2) 0.002(2)
C37 0.038(3) 0.057(3) 0.031(3) -0.003(3) 0.011(2) 0.000(2)
C38 0.097(5) 0.066(4) 0.035(3) 0.001(3) 0.007(3) 0.004(4)
C39 0.115(6) 0.091(5) 0.031(3) 0.006(4) 0.006(4) -0.004(5)
C40 0.076(5) 0.114(6) 0.028(3) -0.007(4) 0.008(3) -0.006(4)
C41 0.095(5) 0.089(6) 0.040(4) -0.022(4) 0.005(3) -0.005(4)
C42 0.072(4) 0.063(4) 0.041(3) -0.007(3) 0.009(3) -0.004(3)
C43 0.031(2) 0.049(3) 0.031(3) -0.007(2) 0.008(2) -0.002(2)
C44 0.033(3) 0.080(4) 0.039(3) 0.007(3) 0.016(2) 0.001(3)
C45 0.047(4) 0.101(6) 0.060(4) 0.010(4) 0.025(3) 0.008(3)
C46 0.035(3) 0.078(4) 0.050(4) 0.002(3) 0.004(2) 0.006(3)
C47 0.049(3) 0.065(4) 0.034(3) 0.004(3) 0.005(2) 0.009(3)
C48 0.037(3) 0.061(3) 0.039(3) 0.004(3) 0.010(2) 0.000(2)

loop_
_atom_type_symbol
_atom_type_description
_atom_type_scat_dispersion_real
_atom_type_scat_dispersion_imag
_atom_type_scat_source
C C 0.0033 0.0016 'International Tables Vol C Tables 4.2.6.8 and 6.1.1.4'
H H 0.0000 0.0000 'International Tables Vol C Tables 4.2.6.8 and 6.1.1.4'
N N 0.0061 0.0033 'International Tables Vol C Tables 4.2.6.8 and 6.1.1.4'
Th Th -7.2400 8.8979 'International Tables Vol C Tables 4.2.6.8 and 6.1.1.4'

loop_
_geom_angle_atom_site_label_1
_geom_angle_atom_site_label_2
_geom_angle_atom_site_label_3
_geom_angle
_geom_angle_site_symmetry_3
N1 Th1 N3 118.62(15) .
N1 Th1 N2 31.58(13) .
N3 Th1 N2 93.14(15) .
N1 Th1 N4 93.57(13) .
N3 Th1 N4 31.44(12) .
N2 Th1 N4 77.87(12) .
N1 Th1 C11 107.72(14) .
N3 Th1 C11 82.35(15) .
N2 Th1 C11 125.75(13) .
N4 Th1 C11 70.71(13) .
N1 Th1 C12 80.93(14) .
N3 Th1 C12 104.74(15) .
N2 Th1 C12 105.76(13) .
N4 Th1 C12 82.61(13) .
C11 Th1 C12 28.92(14) .
N1 Th1 C3 80.61(14) .
N3 Th1 C3 111.93(15) .
N2 Th1 C3 71.66(14) .
N4 Th1 C3 129.94(14) .
C11 Th1 C3 158.16(15) .
C12 Th1 C3 143.31(15) .
N1 Th1 C2 100.91(15) .
N3 Th1 C2 84.38(15) .
N2 Th1 C2 80.14(14) .
N4 Th1 C2 108.38(14) .
C11 Th1 C2 151.37(15) .
C12 Th1 C2 168.60(15) .
C3 Th1 C2 28.71(15) .
N1 Th1 C4 91.86(14) .
N3 Th1 C4 128.42(14) .
N2 Th1 C4 95.12(14) .
N4 Th1 C4 155.92(13) .
C11 Th1 C4 129.38(15) .
C12 Th1 C4 121.43(15) .
C3 Th1 C4 28.80(15) .
C2 Th1 C4 47.54(15) .
N1 Th1 C13 81.51(15) .
N3 Th1 C13 129.54(15) .
N2 Th1 C13 112.65(14) .
N4 Th1 C13 110.98(14) .
C11 Th1 C13 47.25(14) .
C12 Th1 C13 28.43(14) .
C3 Th1 C13 117.05(15) .
C2 Th1 C13 140.33(15) .
C4 Th1 C13 93.02(15) .
N1 Th1 C15 126.39(14) .
N3 Th1 C15 91.37(15) .
N2 Th1 C15 152.80(13) .
N4 Th1 C15 92.58(13) .
C11 Th1 C15 28.87(14) .
C12 Th1 C15 47.31(14) .
C3 Th1 C15 130.61(15) .
C2 Th1 C15 127.02(15) .
C4 Th1 C15 102.96(15) .
C13 Th1 C15 46.99(14) .
N1 Th1 C1 127.05(15) .
N3 Th1 C1 82.07(14) .
N2 Th1 C1 108.73(14) .
N4 Th1 C1 112.91(13) .
C11 Th1 C1 123.82(15) .
C12 Th1 C1 144.40(15) .
C3 Th1 C1 46.98(15) .
C2 Th1 C1 28.61(16) .
C4 Th1 C1 47.17(14) .
C13 Th1 C1 124.26(15) .
C15 Th1 C1 98.46(15) .
N2 N1 C21 122.1(4) .
N2 N1 Th1 83.1(3) .
C21 N1 Th1 154.5(3) .
C22 N2 N1 131.0(4) .
C22 N2 Th1 163.8(4) .
N1 N2 Th1 65.3(2) .
N4 N3 C35 121.9(4) .
N4 N3 Th1 82.7(2) .
C35 N3 Th1 154.7(4) .
C36 N4 N3 130.5(4) .
C36 N4 Th1 163.6(3) .
N3 N4 Th1 65.9(2) .
C5 C1 C2 109.0(5) .
C5 C1 C6 123.1(5) .
C2 C1 C6 127.0(5) .
C5 C1 Th1 77.6(3) .
C2 C1 Th1 75.3(3) .
C6 C1 Th1 122.7(3) .
C3 C2 C1 107.3(5) .
C3 C2 C7 126.9(5) .
C1 C2 C7 125.2(5) .
C3 C2 Th1 75.3(3) .
C1 C2 Th1 76.1(3) .
C7 C2 Th1 121.3(3) .
C2 C3 C4 108.7(5) .
C2 C3 C8 127.7(5) .
C4 C3 C8 123.3(5) .
C2 C3 Th1 76.0(3) .
C4 C3 Th1 75.9(3) .
C8 C3 Th1 119.4(3) .
C3 C4 C5 107.3(4) .
C3 C4 C9 124.4(5) .
C5 C4 C9 127.7(5) .
C3 C4 Th1 75.3(3) .
C5 C4 Th1 77.9(3) .
C9 C4 Th1 119.9(3) .
C1 C5 C4 107.7(5) .
C1 C5 C10 123.7(5) .
C4 C5 C10 127.3(5) .
C1 C5 Th1 74.2(3) .
C4 C5 Th1 73.4(3) .
C10 C5 Th1 128.3(3) .
C12 C11 C15 107.6(4) .
C12 C11 C16 127.2(5) .
C15 C11 C16 124.0(4) .
C12 C11 Th1 75.9(3) .
C15 C11 Th1 77.1(3) .
C16 C11 Th1 122.7(3) .
C13 C12 C11 108.2(4) .
C13 C12 C17 126.2(5) .
C11 C12 C17 125.1(5) .
C13 C12 Th1 76.7(3) .
C11 C12 Th1 75.2(3) .
C17 C12 Th1 120.4(3) .
C12 C13 C14 108.4(4) .
C12 C13 C18 126.8(5) .
C14 C13 C18 123.8(5) .
C12 C13 Th1 74.8(3) .
C14 C13 Th1 78.1(3) .
C18 C13 Th1 122.6(3) .
C15 C14 C13 108.0(4) .
C15 C14 C19 125.9(5) .
C13 C14 C19 123.8(5) .
C15 C14 Th1 73.9(3) .
C13 C14 Th1 73.7(3) .
C19 C14 Th1 131.9(3) .
C14 C15 C11 107.7(4) .
C14 C15 C20 126.7(5) .
C11 C15 C20 125.2(5) .
C14 C15 Th1 77.9(3) .
C11 C15 Th1 74.1(3) .
C20 C15 Th1 119.7(3) .
N2 C22 C29 118.0(5) .
N2 C22 C23 127.3(5) .
C29 C22 C23 114.7(5) .
C24 C23 C28 118.2(6) .
C24 C23 C22 119.4(5) .
C28 C23 C22 122.3(5) .
C23 C24 C25 121.2(7) .
C26 C25 C24 120.1(8) .
C27 C26 C25 119.1(7) .
C26 C27 C28 120.3(8) .
C27 C28 C23 120.9(7) .
C34 C29 C30 117.8(6) .
C34 C29 C22 120.4(6) .
C30 C29 C22 121.8(5) .
C29 C30 C31 121.0(6) .
C32 C31 C30 119.6(7) .
C31 C32 C33 120.6(7) .
C32 C33 C34 119.9(7) .
C29 C34 C33 121.1(8) .
N4 C36 C43 116.5(4) .
N4 C36 C37 127.8(4) .
C43 C36 C37 115.7(4) .
C42 C37 C38 117.8(5) .
C42 C37 C36 120.4(5) .
C38 C37 C36 121.7(5) .
C39 C38 C37 119.8(7) .
C40 C39 C38 121.5(7) .
C39 C40 C41 119.0(6) .
C40 C41 C42 120.9(7) .
C41 C42 C37 121.0(7) .
C48 C43 C44 117.0(5) .
C48 C43 C36 122.4(4) .
C44 C43 C36 120.7(5) .
C45 C44 C43 121.0(6) .
C44 C45 C46 121.8(6) .
C45 C46 C47 117.9(5) .
C48 C47 C46 120.9(5) .
C43 C48 C47 121.5(5) .
C51 C50 C50 121.9(12) 2_556
C50 C51 C49 108.9(15) .

loop_
_geom_bond_atom_site_label_1
_geom_bond_atom_site_label_2
_geom_bond_distance
_geom_bond_site_symmetry_2
Th1 N1 2.335(4) .
Th1 N3 2.349(4) .
Th1 N2 2.553(4) .
Th1 N4 2.553(4) .
Th1 C11 2.821(5) .
Th1 C12 2.830(4) .
Th1 C3 2.836(5) .
Th1 C2 2.846(5) .
Th1 C4 2.842(5) .
Th1 C13 2.854(5) .
Th1 C15 2.859(5) .
Th1 C1 2.856(5) .
N1 N2 1.346(6) .
N1 C21 1.463(7) .
N2 C22 1.287(6) .
N3 N4 1.342(5) .
N3 C35 1.454(6) .
N4 C36 1.294(6) .
C1 C5 1.402(7) .
C1 C2 1.409(8) .
C1 C6 1.512(7) .
C2 C3 1.409(7) .
C2 C7 1.498(8) .
C3 C4 1.412(8) .
C3 C8 1.500(7) .
C4 C5 1.422(7) .
C4 C9 1.492(7) .
C5 C10 1.503(7) .
C11 C12 1.411(7) .
C11 C15 1.416(7) .
C11 C16 1.488(7) .
C12 C13 1.396(7) .
C12 C17 1.521(7) .
C13 C14 1.406(7) .
C13 C18 1.513(7) .
C14 C15 1.410(7) .
C14 C19 1.496(7) .
C15 C20 1.484(7) .
C22 C29 1.484(8) .
C22 C23 1.496(7) .
C23 C24 1.375(8) .
C23 C28 1.376(8) .
C24 C25 1.368(9) .
C25 C26 1.388(12) .
C26 C27 1.360(12) .
C27 C28 1.385(9) .
C29 C34 1.366(8) .
C29 C30 1.401(8) .
C30 C31 1.388(8) .
C31 C32 1.358(10) .
C32 C33 1.367(11) .
C33 C34 1.393(10) .
C36 C43 1.489(7) .
C36 C37 1.503(7) .
C37 C42 1.369(8) .
C37 C38 1.382(8) .
C38 C39 1.383(9) .
C39 C40 1.346(10) .
C40 C41 1.348(10) .
C41 C42 1.374(9) .
C43 C48 1.383(7) .
C43 C44 1.385(7) .
C44 C45 1.373(9) .
C45 C46 1.358(9) .
C46 C47 1.381(8) .
C47 C48 1.372(7) .
C49 C51 1.470(14) .
C50 C51 1.317(15) .
C50 C50 1.54(2) 2_556

loop_
_geom_torsion_atom_site_label_1
_geom_torsion_atom_site_label_2
_geom_torsion_atom_site_label_3
_geom_torsion_atom_site_label_4
_geom_torsion
_geom_torsion_site_symmetry_1
N3 Th1 N1 N2 39.8(3) .
N4 Th1 N1 N2 59.8(2) .
C11 Th1 N1 N2 130.7(2) .
C12 Th1 N1 N2 141.7(3) .
C3 Th1 N1 N2 -70.1(2) .
C2 Th1 N1 N2 -49.7(3) .
C4 Th1 N1 N2 -96.8(2) .
C13 Th1 N1 N2 170.5(3) .
C15 Th1 N1 N2 155.6(2) .
C1 Th1 N1 N2 -62.6(3) .
N3 Th1 N1 C21 -132.2(9) .
N2 Th1 N1 C21 -172.0(10) .
N4 Th1 N1 C21 -112.2(9) .
C11 Th1 N1 C21 -41.3(9) .
C12 Th1 N1 C21 -30.3(9) .
C3 Th1 N1 C21 117.9(9) .
C2 Th1 N1 C21 138.3(9) .
C4 Th1 N1 C21 91.2(9) .
C13 Th1 N1 C21 -1.5(9) .
C15 Th1 N1 C21 -16.4(9) .
C1 Th1 N1 C21 125.4(8) .
C21 N1 N2 C22 -4.2(8) .
Th1 N1 N2 C22 179.8(5) .
C21 N1 N2 Th1 175.9(5) .
N1 Th1 N2 C22 -179.5(13) .
N3 Th1 N2 C22 34.7(12) .
N4 Th1 N2 C22 62.4(12) .
C11 Th1 N2 C22 117.6(12) .
C12 Th1 N2 C22 141.0(12) .
C3 Th1 N2 C22 -77.3(12) .
C2 Th1 N2 C22 -49.0(12) .
C4 Th1 N2 C22 -94.3(12) .
C13 Th1 N2 C22 170.3(12) .
C15 Th1 N2 C22 133.9(12) .
C1 Th1 N2 C22 -47.9(12) .
N3 Th1 N2 N1 -145.8(2) .
N4 Th1 N2 N1 -118.1(2) .
C11 Th1 N2 N1 -62.9(3) .
C12 Th1 N2 N1 -39.5(3) .
C3 Th1 N2 N1 102.2(3) .
C2 Th1 N2 N1 130.5(3) .
C4 Th1 N2 N1 85.2(3) .
C13 Th1 N2 N1 -10.2(3) .
C15 Th1 N2 N1 -46.6(4) .
C1 Th1 N2 N1 131.6(2) .
N1 Th1 N3 N4 40.8(3) .
N2 Th1 N3 N4 60.5(3) .
C11 Th1 N3 N4 -65.2(3) .
C12 Th1 N3 N4 -46.7(3) .
C3 Th1 N3 N4 131.9(3) .
C2 Th1 N3 N4 140.2(3) .
C4 Th1 N3 N4 159.5(2) .
C13 Th1 N3 N4 -62.6(3) .
C15 Th1 N3 N4 -92.7(3) .
C1 Th1 N3 N4 168.9(3) .
N1 Th1 N3 C35 -126.7(10) .
N2 Th1 N3 C35 -107.1(11) .
N4 Th1 N3 C35 -167.6(12) .
C11 Th1 N3 C35 127.2(11) .
C12 Th1 N3 C35 145.7(11) .
C3 Th1 N3 C35 -35.6(11) .
C2 Th1 N3 C35 -27.4(11) .
C4 Th1 N3 C35 -8.1(11) .
C13 Th1 N3 C35 129.8(10) .
C15 Th1 N3 C35 99.7(11) .
C1 Th1 N3 C35 1.4(11) .
C35 N3 N4 C36 -7.3(9) .
Th1 N3 N4 C36 178.9(5) .
C35 N3 N4 Th1 173.8(6) .
N1 Th1 N4 C36 38.0(12) .
N3 Th1 N4 C36 -177.1(13) .
N2 Th1 N4 C36 65.6(12) .
C11 Th1 N4 C36 -69.5(12) .
C12 Th1 N4 C36 -42.4(12) .
C3 Th1 N4 C36 118.7(12) .
C2 Th1 N4 C36 140.7(12) .
C4 Th1 N4 C36 140.7(11) .
C13 Th1 N4 C36 -44.3(12) .
C15 Th1 N4 C36 -88.7(12) .
C1 Th1 N4 C36 171.0(12) .
N1 Th1 N4 N3 -144.9(3) .
N2 Th1 N4 N3 -117.3(3) .
C11 Th1 N4 N3 107.6(3) .
C12 Th1 N4 N3 134.7(3) .
C3 Th1 N4 N3 -64.2(3) .
C2 Th1 N4 N3 -42.1(3) .
C4 Th1 N4 N3 -42.2(5) .
C13 Th1 N4 N3 132.8(3) .
C15 Th1 N4 N3 88.4(3) .
C1 Th1 N4 N3 -11.9(3) .
N1 Th1 C1 C5 -86.4(3) .
N3 Th1 C1 C5 153.5(3) .
N2 Th1 C1 C5 -115.8(3) .
N4 Th1 C1 C5 159.8(3) .
C11 Th1 C1 C5 78.3(3) .
C12 Th1 C1 C5 49.2(4) .
C3 Th1 C1 C5 -76.3(3) .
C2 Th1 C1 C5 -113.7(4) .
C4 Th1 C1 C5 -36.5(3) .
C13 Th1 C1 C5 20.5(4) .
C15 Th1 C1 C5 63.3(3) .
N1 Th1 C1 C2 27.2(4) .
N3 Th1 C1 C2 -92.8(3) .
N2 Th1 C1 C2 -2.2(3) .
N4 Th1 C1 C2 -86.6(3) .
C11 Th1 C1 C2 -168.0(3) .
C12 Th1 C1 C2 162.9(3) .
C3 Th1 C1 C2 37.4(3) .
C4 Th1 C1 C2 77.1(3) .
C13 Th1 C1 C2 134.1(3) .
C15 Th1 C1 C2 177.0(3) .
N1 Th1 C1 C6 152.0(4) .
N3 Th1 C1 C6 32.0(5) .
N2 Th1 C1 C6 122.6(5) .
N4 Th1 C1 C6 38.2(5) .
C11 Th1 C1 C6 -43.2(5) .
C12 Th1 C1 C6 -72.3(5) .
C3 Th1 C1 C6 162.2(6) .
C2 Th1 C1 C6 124.8(6) .
C4 Th1 C1 C6 -158.1(6) .
C13 Th1 C1 C6 -101.1(5) .
C15 Th1 C1 C6 -58.2(5) .
C5 C1 C2 C3 1.7(5) .
C6 C1 C2 C3 170.5(5) .
Th1 C1 C2 C3 -69.4(3) .
C5 C1 C2 C7 -170.2(5) .
C6 C1 C2 C7 -1.4(8) .
Th1 C1 C2 C7 118.7(5) .
C5 C1 C2 Th1 71.1(3) .
C6 C1 C2 Th1 -120.1(5) .
N1 Th1 C2 C3 -45.8(3) .
N3 Th1 C2 C3 -163.9(3) .
N2 Th1 C2 C3 -69.7(3) .
N4 Th1 C2 C3 -143.3(3) .
C11 Th1 C2 C3 133.5(4) .
C12 Th1 C2 C3 52.5(9) .
C4 Th1 C2 C3 36.7(3) .
C13 Th1 C2 C3 44.1(4) .
C15 Th1 C2 C3 108.7(3) .
C1 Th1 C2 C3 112.4(5) .
N1 Th1 C2 C1 -158.2(3) .
N3 Th1 C2 C1 83.7(3) .
N2 Th1 C2 C1 177.9(3) .
N4 Th1 C2 C1 104.3(3) .
C11 Th1 C2 C1 21.1(5) .
C12 Th1 C2 C1 -59.9(9) .
C3 Th1 C2 C1 -112.4(5) .
C4 Th1 C2 C1 -75.7(3) .
C13 Th1 C2 C1 -68.3(4) .
C15 Th1 C2 C1 -3.7(4) .
N1 Th1 C2 C7 78.8(5) .
N3 Th1 C2 C7 -39.3(5) .
N2 Th1 C2 C7 54.9(5) .
N4 Th1 C2 C7 -18.7(5) .
C11 Th1 C2 C7 -102.0(5) .
C12 Th1 C2 C7 177.1(7) .
C3 Th1 C2 C7 124.6(6) .
C4 Th1 C2 C7 161.2(5) .
C13 Th1 C2 C7 168.6(4) .
C15 Th1 C2 C7 -126.8(4) .
C1 Th1 C2 C7 -123.0(6) .
C1 C2 C3 C4 0.5(5) .
C7 C2 C3 C4 172.2(5) .
Th1 C2 C3 C4 -69.5(3) .
C1 C2 C3 C8 -173.5(5) .
C7 C2 C3 C8 -1.8(8) .
Th1 C2 C3 C8 116.5(5) .
C1 C2 C3 Th1 70.0(3) .
C7 C2 C3 Th1 -118.3(5) .
N1 Th1 C3 C2 134.5(3) .
N3 Th1 C3 C2 17.3(4) .
N2 Th1 C3 C2 103.3(3) .
N4 Th1 C3 C2 47.7(4) .
C11 Th1 C3 C2 -110.9(5) .
C12 Th1 C3 C2 -164.8(3) .
C4 Th1 C3 C2 -113.8(4) .
C13 Th1 C3 C2 -150.1(3) .
C15 Th1 C3 C2 -94.9(3) .
C1 Th1 C3 C2 -37.3(3) .
N1 Th1 C3 C4 -111.7(3) .
N3 Th1 C3 C4 131.2(3) .
N2 Th1 C3 C4 -142.9(3) .
N4 Th1 C3 C4 161.6(3) .
C11 Th1 C3 C4 2.9(5) .
C12 Th1 C3 C4 -51.0(4) .
C2 Th1 C3 C4 113.8(4) .
C13 Th1 C3 C4 -36.3(3) .
C15 Th1 C3 C4 18.9(4) .
C1 Th1 C3 C4 76.5(3) .
N1 Th1 C3 C8 8.9(4) .
N3 Th1 C3 C8 -108.3(4) .
N2 Th1 C3 C8 -22.4(4) .
N4 Th1 C3 C8 -77.9(5) .
C11 Th1 C3 C8 123.5(5) .
C12 Th1 C3 C8 69.6(5) .
C2 Th1 C3 C8 -125.6(6) .
C4 Th1 C3 C8 120.5(6) .
C13 Th1 C3 C8 84.3(5) .
C15 Th1 C3 C8 139.4(4) .
C1 Th1 C3 C8 -162.9(5) .
C2 C3 C4 C5 -2.4(5) .
C8 C3 C4 C5 171.9(4) .
Th1 C3 C4 C5 -72.0(3) .
C2 C3 C4 C9 -173.9(5) .
C8 C3 C4 C9 0.4(7) .
Th1 C3 C4 C9 116.4(5) .
C2 C3 C4 Th1 69.6(3) .
C8 C3 C4 Th1 -116.1(4) .
N1 Th1 C4 C3 66.5(3) .
N3 Th1 C4 C3 -63.0(3) .
N2 Th1 C4 C3 35.1(3) .
N4 Th1 C4 C3 -36.5(5) .
C11 Th1 C4 C3 -178.6(3) .
C12 Th1 C4 C3 147.0(3) .
C2 Th1 C4 C3 -36.6(3) .
C13 Th1 C4 C3 148.1(3) .
C15 Th1 C4 C3 -165.4(3) .
C1 Th1 C4 C3 -75.8(3) .
N1 Th1 C4 C5 178.3(3) .
N3 Th1 C4 C5 48.7(4) .
N2 Th1 C4 C5 146.8(3) .
N4 Th1 C4 C5 75.2(5) .
C11 Th1 C4 C5 -66.9(3) .
C12 Th1 C4 C5 -101.2(3) .
C3 Th1 C4 C5 111.7(4) .
C2 Th1 C4 C5 75.1(3) .
C13 Th1 C4 C5 -100.1(3) .
C15 Th1 C4 C5 -53.7(3) .
C1 Th1 C4 C5 35.9(3) .
N1 Th1 C4 C9 -55.0(4) .
N3 Th1 C4 C9 175.4(4) .
N2 Th1 C4 C9 -86.5(4) .
N4 Th1 C4 C9 -158.0(4) .
C11 Th1 C4 C9 59.9(5) .
C12 Th1 C4 C9 25.5(5) .
C3 Th1 C4 C9 -121.5(6) .
C2 Th1 C4 C9 -158.1(5) .
C13 Th1 C4 C9 26.6(4) .
C15 Th1 C4 C9 73.1(4) .
C1 Th1 C4 C9 162.6(5) .
C2 C1 C5 C4 -3.2(5) .
C6 C1 C5 C4 -172.5(5) .
Th1 C1 C5 C4 66.3(3) .
C2 C1 C5 C10 164.7(4) .
C6 C1 C5 C10 -4.6(8) .
Th1 C1 C5 C10 -125.8(4) .
C2 C1 C5 Th1 -69.5(3) .
C6 C1 C5 Th1 121.2(5) .
C3 C4 C5 C1 3.4(5) .
C9 C4 C5 C1 174.6(5) .
Th1 C4 C5 C1 -66.8(3) .
C3 C4 C5 C10 -163.9(4) .
C9 C4 C5 C10 7.3(8) .
Th1 C4 C5 C10 125.8(5) .
C3 C4 C5 Th1 70.3(3) .
C9 C4 C5 Th1 -118.6(5) .
N1 Th1 C5 C1 112.4(3) .
N3 Th1 C5 C1 -27.5(3) .
N2 Th1 C5 C1 76.0(3) .
N4 Th1 C5 C1 -28.9(4) .
C11 Th1 C5 C1 -116.8(3) .
C12 Th1 C5 C1 -148.5(3) .
C3 Th1 C5 C1 76.6(3) .
C2 Th1 C5 C1 36.9(3) .
C4 Th1 C5 C1 114.4(5) .
C13 Th1 C5 C1 -163.1(3) .
C15 Th1 C5 C1 -117.5(3) .
N1 Th1 C5 C4 -2.0(4) .
N3 Th1 C5 C4 -142.0(3) .
N2 Th1 C5 C4 -38.4(3) .
N4 Th1 C5 C4 -143.3(3) .
C11 Th1 C5 C4 128.8(3) .
C12 Th1 C5 C4 97.1(3) .
C3 Th1 C5 C4 -37.8(3) .
C2 Th1 C5 C4 -77.5(3) .
C13 Th1 C5 C4 82.5(3) .
C15 Th1 C5 C4 128.0(3) .
C1 Th1 C5 C4 -114.4(5) .
N1 Th1 C5 C10 -126.8(4) .
N3 Th1 C5 C10 93.2(5) .
N2 Th1 C5 C10 -163.2(4) .
N4 Th1 C5 C10 91.9(5) .
C11 Th1 C5 C10 3.9(5) .
C12 Th1 C5 C10 -27.7(5) .
C3 Th1 C5 C10 -162.6(5) .
C2 Th1 C5 C10 157.7(5) .
C4 Th1 C5 C10 -124.8(6) .
C13 Th1 C5 C10 -42.3(5) .
C15 Th1 C5 C10 3.2(5) .
C1 Th1 C5 C10 120.8(6) .
N1 Th1 C11 C12 23.0(3) .
N3 Th1 C11 C12 140.7(3) .
N2 Th1 C11 C12 52.3(3) .
N4 Th1 C11 C12 110.6(3) .
C3 Th1 C11 C12 -86.6(5) .
C2 Th1 C11 C12 -156.2(3) .
C4 Th1 C11 C12 -84.8(3) .
C13 Th1 C11 C12 -36.6(3) .
C15 Th1 C11 C12 -112.2(4) .
C1 Th1 C11 C12 -144.2(3) .
N1 Th1 C11 C15 135.3(3) .
N3 Th1 C11 C15 -107.1(3) .
N2 Th1 C11 C15 164.6(3) .
N4 Th1 C11 C15 -137.2(3) .
C12 Th1 C11 C15 112.2(4) .
C3 Th1 C11 C15 25.6(5) .
C2 Th1 C11 C15 -43.9(5) .
C4 Th1 C11 C15 27.4(4) .
C13 Th1 C11 C15 75.7(3) .
C1 Th1 C11 C15 -32.0(3) .
N1 Th1 C11 C16 -102.4(4) .
N3 Th1 C11 C16 15.3(4) .
N2 Th1 C11 C16 -73.1(4) .
N4 Th1 C11 C16 -14.8(4) .
C12 Th1 C11 C16 -125.4(5) .
C3 Th1 C11 C16 148.0(4) .
C2 Th1 C11 C16 78.4(5) .
C4 Th1 C11 C16 149.8(4) .
C13 Th1 C11 C16 -162.0(5) .
C15 Th1 C11 C16 122.3(5) .
C1 Th1 C11 C16 90.4(4) .
C15 C11 C12 C13 -0.9(5) .
C16 C11 C12 C13 -169.1(5) .
Th1 C11 C12 C13 70.3(3) .
C15 C11 C12 C17 171.9(5) .
C16 C11 C12 C17 3.7(8) .
Th1 C11 C12 C17 -116.9(5) .
C15 C11 C12 Th1 -71.2(3) .
C16 C11 C12 Th1 120.6(5) .
N1 Th1 C12 C13 88.9(3) .
N3 Th1 C12 C13 -153.7(3) .
N2 Th1 C12 C13 108.6(3) .
N4 Th1 C12 C13 -176.3(3) .
C11 Th1 C12 C13 -113.3(4) .
C3 Th1 C12 C13 28.3(4) .
C2 Th1 C12 C13 -11.3(9) .
C4 Th1 C12 C13 2.3(4) .
C15 Th1 C12 C13 -75.8(3) .
C1 Th1 C12 C13 -56.7(4) .
N1 Th1 C12 C11 -157.8(3) .
N3 Th1 C12 C11 -40.5(3) .
N2 Th1 C12 C11 -138.1(3) .
N4 Th1 C12 C11 -63.0(3) .
C3 Th1 C12 C11 141.6(3) .
C2 Th1 C12 C11 101.9(8) .
C4 Th1 C12 C11 115.6(3) .
C13 Th1 C12 C11 113.3(4) .
C15 Th1 C12 C11 37.5(3) .
C1 Th1 C12 C11 56.5(4) .
N1 Th1 C12 C17 -35.6(4) .
N3 Th1 C12 C17 81.8(4) .
N2 Th1 C12 C17 -15.9(4) .
N4 Th1 C12 C17 59.3(4) .
C11 Th1 C12 C17 122.3(5) .
C3 Th1 C12 C17 -96.2(4) .
C2 Th1 C12 C17 -135.8(7) .
C4 Th1 C12 C17 -122.2(4) .
C13 Th1 C12 C17 -124.5(5) .
C15 Th1 C12 C17 159.7(5) .
C1 Th1 C12 C17 178.8(4) .
C11 C12 C13 C14 2.4(5) .
C17 C12 C13 C14 -170.3(5) .
Th1 C12 C13 C14 71.6(3) .
C11 C12 C13 C18 171.2(5) .
C17 C12 C13 C18 -1.5(8) .
Th1 C12 C13 C18 -119.6(5) .
C11 C12 C13 Th1 -69.3(3) .
C17 C12 C13 Th1 118.1(5) .
N1 Th1 C13 C12 -86.6(3) .
N3 Th1 C13 C12 33.7(4) .
N2 Th1 C13 C12 -81.2(3) .
N4 Th1 C13 C12 4.0(3) .
C11 Th1 C13 C12 37.2(3) .
C3 Th1 C13 C12 -161.5(3) .
C2 Th1 C13 C12 176.5(3) .
C4 Th1 C13 C12 -178.0(3) .
C15 Th1 C13 C12 77.0(3) .
C1 Th1 C13 C12 143.9(3) .
N1 Th1 C13 C14 160.4(3) .
N3 Th1 C13 C14 -79.3(3) .
N2 Th1 C13 C14 165.8(3) .
N4 Th1 C13 C14 -109.0(3) .
C11 Th1 C13 C14 -75.8(3) .
C12 Th1 C13 C14 -113.0(4) .
C3 Th1 C13 C14 85.5(3) .
C2 Th1 C13 C14 63.5(4) .
C4 Th1 C13 C14 68.9(3) .
C15 Th1 C13 C14 -36.0(3) .
C1 Th1 C13 C14 30.9(4) .
N1 Th1 C13 C18 37.6(4) .
N3 Th1 C13 C18 158.0(4) .
N2 Th1 C13 C18 43.0(5) .
N4 Th1 C13 C18 128.2(4) .
C11 Th1 C13 C18 161.5(5) .
C12 Th1 C13 C18 124.3(6) .
C3 Th1 C13 C18 -37.2(5) .
C2 Th1 C13 C18 -59.2(5) .
C4 Th1 C13 C18 -53.8(4) .
C15 Th1 C13 C18 -158.7(5) .
C1 Th1 C13 C18 -91.8(4) .
C12 C13 C14 C15 -2.9(5) .
C18 C13 C14 C15 -172.2(5) .
Th1 C13 C14 C15 66.5(3) .
C12 C13 C14 C19 160.7(5) .
C18 C13 C14 C19 -8.5(8) .
Th1 C13 C14 C19 -129.9(5) .
C12 C13 C14 Th1 -69.4(3) .
C18 C13 C14 Th1 121.4(5) .
N1 Th1 C14 C15 -135.3(3) .
N3 Th1 C14 C15 4.6(3) .
N2 Th1 C14 C15 -135.3(3) .
N4 Th1 C14 C15 -31.2(3) .
C11 Th1 C14 C15 -37.6(3) .
C12 Th1 C14 C15 -77.7(3) .
C3 Th1 C14 C15 137.9(3) .
C2 Th1 C14 C15 108.1(3) .
C4 Th1 C14 C15 135.1(3) .
C13 Th1 C14 C15 -114.8(4) .
C1 Th1 C14 C15 90.7(3) .
N1 Th1 C14 C13 -20.5(3) .
N3 Th1 C14 C13 119.4(3) .
N2 Th1 C14 C13 -20.5(4) .
N4 Th1 C14 C13 83.6(3) .
C11 Th1 C14 C13 77.2(3) .
C12 Th1 C14 C13 37.1(3) .
C3 Th1 C14 C13 -107.3(3) .
C2 Th1 C14 C13 -137.1(3) .
C4 Th1 C14 C13 -110.1(3) .
C15 Th1 C14 C13 114.8(4) .
C1 Th1 C14 C13 -154.5(3) .
N1 Th1 C14 C19 100.7(5) .
N3 Th1 C14 C19 -119.5(5) .
N2 Th1 C14 C19 100.6(5) .
N4 Th1 C14 C19 -155.3(5) .
C11 Th1 C14 C19 -161.7(6) .
C12 Th1 C14 C19 158.2(6) .
C3 Th1 C14 C19 13.8(5) .
C2 Th1 C14 C19 -16.0(5) .
C4 Th1 C14 C19 11.0(5) .
C13 Th1 C14 C19 121.1(6) .
C15 Th1 C14 C19 -124.1(6) .
C1 Th1 C14 C19 -33.4(5) .
C13 C14 C15 C11 2.4(5) .
C19 C14 C15 C11 -160.9(5) .
Th1 C14 C15 C11 68.7(3) .
C13 C14 C15 C20 175.6(5) .
C19 C14 C15 C20 12.3(8) .
Th1 C14 C15 C20 -118.1(5) .
C13 C14 C15 Th1 -66.3(3) .
C19 C14 C15 Th1 130.4(5) .
C12 C11 C15 C14 -0.9(5) .
C16 C11 C15 C14 167.7(4) .
Th1 C11 C15 C14 -71.3(3) .
C12 C11 C15 C20 -174.2(5) .
C16 C11 C15 C20 -5.6(8) .
Th1 C11 C15 C20 115.4(5) .
C12 C11 C15 Th1 70.4(3) .
C16 C11 C15 Th1 -121.0(5) .
N1 Th1 C15 C14 56.2(3) .
N3 Th1 C15 C14 -176.0(3) .
N2 Th1 C15 C14 84.4(4) .
N4 Th1 C15 C14 152.6(3) .
C11 Th1 C15 C14 112.6(4) .
C12 Th1 C15 C14 75.1(3) .
C3 Th1 C15 C14 -55.2(3) .
C2 Th1 C15 C14 -92.0(3) .
C4 Th1 C15 C14 -46.0(3) .
C13 Th1 C15 C14 35.9(3) .
C1 Th1 C15 C14 -93.8(3) .
N1 Th1 C15 C11 -56.4(3) .
N3 Th1 C15 C11 71.4(3) .
N2 Th1 C15 C11 -28.2(5) .
N4 Th1 C15 C11 40.0(3) .
C12 Th1 C15 C11 -37.5(3) .
C3 Th1 C15 C11 -167.8(3) .
C2 Th1 C15 C11 155.4(3) .
C4 Th1 C15 C11 -158.6(3) .
C13 Th1 C15 C11 -76.7(3) .
C1 Th1 C15 C11 153.6(3) .
N1 Th1 C15 C20 -178.3(4) .
N3 Th1 C15 C20 -50.5(4) .
N2 Th1 C15 C20 -150.0(4) .
N4 Th1 C15 C20 -81.9(4) .
C11 Th1 C15 C20 -121.9(5) .
C12 Th1 C15 C20 -159.4(5) .
C3 Th1 C15 C20 70.4(4) .
C2 Th1 C15 C20 33.5(5) .
C4 Th1 C15 C20 79.6(4) .
C13 Th1 C15 C20 161.5(5) .
C1 Th1 C15 C20 31.7(4) .
N1 N2 C22 C29 175.3(4) .
Th1 N2 C22 C29 -5.3(15) .
N1 N2 C22 C23 -4.2(9) .
Th1 N2 C22 C23 175.2(9) .
N2 C22 C23 C24 110.7(7) .
C29 C22 C23 C24 -68.8(7) .
N2 C22 C23 C28 -73.1(8) .
C29 C22 C23 C28 107.4(6) .
C28 C23 C24 C25 1.9(10) .
C22 C23 C24 C25 178.2(6) .
C23 C24 C25 C26 1.1(12) .
C24 C25 C26 C27 -2.5(12) .
C25 C26 C27 C28 1.0(12) .
C26 C27 C28 C23 2.0(11) .
C24 C23 C28 C27 -3.4(9) .
C22 C23 C28 C27 -179.7(6) .
N2 C22 C29 C34 145.0(6) .
C23 C22 C29 C34 -35.4(8) .
N2 C22 C29 C30 -35.6(7) .
C23 C22 C29 C30 143.9(5) .
C34 C29 C30 C31 -0.7(9) .
C22 C29 C30 C31 180.0(5) .
C29 C30 C31 C32 0.4(10) .
C30 C31 C32 C33 0.2(12) .
C31 C32 C33 C34 -0.5(14) .
C30 C29 C34 C33 0.4(11) .
C22 C29 C34 C33 179.7(7) .
C32 C33 C34 C29 0.2(13) .
N3 N4 C36 C43 173.9(5) .
Th1 N4 C36 C43 -9.6(15) .
N3 N4 C36 C37 -7.7(9) .
Th1 N4 C36 C37 168.8(9) .
N4 C36 C37 C42 120.3(6) .
C43 C36 C37 C42 -61.3(7) .
N4 C36 C37 C38 -65.0(8) .
C43 C36 C37 C38 113.4(6) .
C42 C37 C38 C39 -1.7(10) .
C36 C37 C38 C39 -176.5(6) .
C37 C38 C39 C40 0.7(13) .
C38 C39 C40 C41 0.5(13) .
C39 C40 C41 C42 -0.7(12) .
C40 C41 C42 C37 -0.3(11) .
C38 C37 C42 C41 1.5(9) .
C36 C37 C42 C41 176.4(6) .
N4 C36 C43 C48 -37.4(7) .
C37 C36 C43 C48 144.0(5) .
N4 C36 C43 C44 143.0(5) .
C37 C36 C43 C44 -35.6(7) .
C48 C43 C44 C45 0.7(9) .
C36 C43 C44 C45 -179.6(6) .
C43 C44 C45 C46 -0.6(11) .
C44 C45 C46 C47 -0.2(11) .
C45 C46 C47 C48 0.8(9) .
C44 C43 C48 C47 -0.2(8) .
C36 C43 C48 C47 -179.8(5) .
C46 C47 C48 C43 -0.6(9) .
C50 C50 C51 C49 175.5(16) 2_556
